data_2215561
loop_
_publ_author_name
'Smith, Christine M.'
'Norman, Richard E.'

_publ_section_title
;\m-Sulfato-1\k<i>O</i>:2\k<i>O</i>-\m-oxo-bis[tris(2-pyridylmethyl)amine-\k^4^<i>N</i>,<i>N</i>',<i>N</i>'',<i>N</i>''']diiron(III)
 diperchlorate acetonitrile/water (0.75/0.25) solvate
;
_journal_issue 10
_journal_name_full 'Acta Crystallographica Section E'
_journal_page_first m2480
_journal_page_last m2481
_journal_paper_doi 10.1107/S1600536807042857
_journal_volume 63
_journal_year 2007
_chemical_formula_iupac '[Fe2 (C18 H18 N4)2 O (S O4)]4 (Cl O4)8, 3C2 H3 N, H2 O'
_chemical_formula_moiety '4(C36 H36 Fe2 N8 O5 S), 8(Cl O4), 3(C2 H3 N), H2 O'
_chemical_formula_sum 'C150 H155 Cl8 Fe8 N35 O53 S4'
_chemical_formula_weight 4154.72
_chemical_name_systematic
;\m-Sulfato-1\k<i>O</i>:2\k<i>O</i>-\m-oxo-bis[tris(2-pyridylmethyl)amine-\k^4^
<i>N</i>,<i>N</i>',<i>N</i>",<i>N</i>'"]diiron(III)
 diperchlorate
acetonitrile/water (0.75/0.25) solvate
;
_space_group_IT_number 14
_symmetry_cell_setting monoclinic
_symmetry_space_group_name_Hall '-P 2yn'
_symmetry_space_group_name_H-M 'P 1 21/n 1'
_cell_angle_alpha 90
_cell_angle_beta 103.357(5)
_cell_angle_gamma 90
_cell_formula_units_Z 1
_cell_length_a 12.7031(10)
_cell_length_b 24.477(3)
_cell_length_c 13.6165(11)
_cell_measurement_reflns_used 14215
_cell_measurement_temperature 90
_cell_measurement_theta_max 32.0
_cell_measurement_theta_min 2.5
_cell_volume 4119.3(7)
_computing_cell_refinement 'HKL Scalepack (Otwinowski & Minor, 1997)'
_computing_data_collection 'COLLECT (Nonius, 2000)'
_computing_data_reduction 'HKL Denzo and Scalepack (Otwinowski & Minor, 1997)'
_computing_molecular_graphics 'ORTEPII (Johnson, 1976)'
_computing_publication_material 'teXsan for Windows (Molecular Structure Corporation, 1999'
_computing_structure_refinement 'teXsan for Windows (Molecular Structure Corporation, 1999)'
_computing_structure_solution 'SIR92 (Altomare <i>et al.</i>,  1993)'
_diffrn_ambient_temperature 90
_diffrn_measured_fraction_theta_full 0.996
_diffrn_measured_fraction_theta_max 0.996
_diffrn_measurement_device 'Nonius KappaCCD (with Oxford Cryostream)'
_diffrn_measurement_method ' \w scans with \k offsets'
_diffrn_radiation_monochromator graphite
_diffrn_radiation_source 'fine-focus sealed tube'
_diffrn_radiation_type MoK\a
_diffrn_radiation_wavelength 0.7107
_diffrn_reflns_av_R_equivalents 0.04160
_diffrn_reflns_av_sigmaI/netI 0.089
_diffrn_reflns_limit_h_max 18
_diffrn_reflns_limit_h_min -18
_diffrn_reflns_limit_k_max 36
_diffrn_reflns_limit_k_min -36
_diffrn_reflns_limit_l_max 20
_diffrn_reflns_limit_l_min -20
_diffrn_reflns_number 81911
_diffrn_reflns_reduction_process 'Lp corrections applied'
_diffrn_reflns_theta_full 32.0
_diffrn_reflns_theta_max 32.0
_diffrn_reflns_theta_min 2.5
_exptl_absorpt_coefficient_mu 0.963
_exptl_absorpt_correction_T_max 0.946
_exptl_absorpt_correction_T_min 0.728
_exptl_absorpt_correction_type multi-scan
_exptl_absorpt_process_details '<i>HKL SCALEPACK</i> (Otwinowski & Minor, 1997)'
_exptl_crystal_colour yellow-green
_exptl_crystal_density_diffrn 1.675
_exptl_crystal_description lath
_exptl_crystal_F_000 2132.00
_exptl_crystal_size_max 0.30
_exptl_crystal_size_mid 0.17
_exptl_crystal_size_min 0.05
_refine_diff_density_max 0.776
_refine_diff_density_min -0.713
_refine_ls_extinction_method none
_refine_ls_goodness_of_fit_all 0.9022
_refine_ls_goodness_of_fit_ref 1.0195
_refine_ls_hydrogen_treatment constr
_refine_ls_matrix_type full
_refine_ls_number_constraints 0
_refine_ls_number_parameters 595
_refine_ls_number_reflns 8172
_refine_ls_number_restraints 0
_refine_ls_R_factor_all 0.0695
_refine_ls_R_factor_gt 0.0538
_refine_ls_shift/su_max 0.001
_refine_ls_shift/su_mean 0.00
_refine_ls_structure_factor_coef Fsqd
_refine_ls_weighting_details 'w = 1/[\s^2^(Fo) + 0.000841|Fo|^2^]'
_refine_ls_weighting_scheme sigma
_refine_ls_wR_factor_all 0.1103
_refine_ls_wR_factor_ref 0.0933
_reflns_number_gt 8172
_reflns_number_total 14279
_reflns_threshold_expression I>3\s(I)
_cod_data_source_file is2197.cif
_cod_data_source_block I
_cod_original_cell_volume 4119.3(6)
_cod_original_sg_symbol_H-M 'P 21/n     '
_cod_original_formula_sum 'C150 H155 Cl8 Fe8 N35 O53 S4 '
_cod_database_code 2215561
_cod_database_fobs_code 2215561

loop_
_symmetry_equiv_pos_as_xyz
'   +x,   +y,   +z'
1/2-x,1/2+y,1/2-z
'   -x,   -y,   -z'
1/2+x,1/2-y,1/2+z

loop_
_atom_site_type_symbol
_atom_site_label
_atom_site_fract_x
_atom_site_fract_y
_atom_site_fract_z
_atom_site_U_iso_or_equiv
_atom_site_adp_type
_atom_site_calc_flag
_atom_site_occupancy
Fe Fe1 0.22087(3) 0.26340(2) 0.93084(2) 0.01043(8) Uani d 1
Fe Fe2 0.29912(3) 0.15787(2) 0.81495(2) 0.01094(8) Uani d 1
Cl Cl1 0.35062(5) 0.36704(3) 0.38755(4) 0.01360(10) Uani d 1
Cl Cl2 0.16176(5) 0.02549(3) 0.36029(4) 0.01500(10) Uani d 1
S S5 0.46963(5) 0.23004(3) 0.96923(4) 0.01230(10) Uani d 1
O O1 0.20634(13) 0.20867(7) 0.84171(11) 0.0124(4) Uani d 1
O O2 0.37397(13) 0.25008(7) 1.00798(11) 0.0129(4) Uani d 1
O O3 0.43271(13) 0.17723(7) 0.91148(12) 0.0161(4) Uani d 1
O O4 0.55651(13) 0.21686(8) 1.05476(12) 0.0166(5) Uani d 1
O O5 0.49590(10) 0.26959(8) 0.89952(12) 0.0198(5) Uani d 1
O O6 0.0659(13) 0.4065(8) 0.6270(8) 0.119(6) Uani d 0.25
O O11 0.41970(10) 0.32356(8) 0.36660(12) 0.0185(5) Uani d 1
O O12 0.24272(13) 0.34587(8) 0.37924(13) 0.0204(5) Uani d 1
O O13 0.3478(2) 0.41082(8) 0.31582(13) 0.0223(5) Uani d 1
O O14 0.3926(2) 0.38753(8) 0.48880(12) 0.0215(5) Uani d 1
O O21 0.07750(10) -0.00452(8) 0.39200(10) 0.0244(5) Uani d 1
O O22 0.1767(2) 0.07740(8) 0.41110(10) 0.0313(6) Uani d 1
O O23 0.1307(2) 0.03407(9) 0.25307(13) 0.0298(6) Uani d 1
O O24 0.26090(10) -0.00557(9) 0.38620(10) 0.0264(5) Uani d 1
N N1 0.0615(5) 0.4712(3) 0.6607(5) 0.112(3) Uani d 0.75
N N11 0.0673(2) 0.30205(9) 0.87050(10) 0.0125(5) Uani d 1
N N12 0.2774(2) 0.33111(9) 0.85820(10) 0.0130(5) Uani d 1
N N13 0.1708(2) 0.22604(9) 1.05470(10) 0.0119(5) Uani d 1
N N14 0.2234(2) 0.33223(8) 1.03999(13) 0.0121(5) Uani d 1
N N21 0.3982(2) 0.09698(9) 0.7557(2) 0.0153(5) Uani d 1
N N22 0.2472(2) 0.09465(9) 0.90140(10) 0.0135(5) Uani d 1
N N23 0.3084(2) 0.19461(9) 0.67550(10) 0.0134(5) Uani d 1
N N24 0.1760(2) 0.11150(9) 0.70490(10) 0.0124(5) Uani d 1
C C1 0.0943(4) 0.4470(2) 0.5982(4) 0.0410(10) Uani d 0.75
C C2 0.1257(3) 0.4167(2) 0.5289(3) 0.0231(10) Uani d 0.75
C C111 0.0045(2) 0.28996(11) 0.7787(2) 0.0150(6) Uani d 1
C C112 -0.0826(2) 0.32136(12) 0.7327(2) 0.0189(7) Uani d 1
C C113 -0.1098(2) 0.36695(12) 0.7842(2) 0.0206(7) Uani d 1
C C114 -0.0454(2) 0.37946(11) 0.8778(2) 0.0181(7) Uani d 1
C C115 0.0439(2) 0.34687(10) 0.9182(2) 0.0132(6) Uani d 1
C C116 0.1165(2) 0.35992(11) 1.0196(2) 0.0153(6) Uani d 1
C C121 0.2846(2) 0.33099(11) 0.7613(2) 0.0157(6) Uani d 1
C C122 0.3387(2) 0.37159(11) 0.7221(2) 0.0184(7) Uani d 1
C C123 0.3848(2) 0.41413(12) 0.7840(2) 0.0191(7) Uani d 1
C C124 0.3736(2) 0.41542(11) 0.8834(2) 0.0168(6) Uani d 1
C C125 0.3194(2) 0.37323(10) 0.9184(2) 0.0144(6) Uani d 1
C C126 0.3123(2) 0.36916(11) 1.0274(2) 0.0164(6) Uani d 1
C C131 0.1278(2) 0.17545(10) 1.0520(2) 0.0130(6) Uani d 1
C C132 0.1007(2) 0.15191(11) 1.1349(2) 0.0146(6) Uani d 1
C C133 0.1142(2) 0.18243(12) 1.2231(2) 0.0163(6) Uani d 1
C C134 0.1573(2) 0.23451(11) 1.2264(2) 0.0146(6) Uani d 1
C C135 0.1879(2) 0.25491(10) 1.1420(2) 0.0128(6) Uani d 1
C C136 0.2468(2) 0.30805(11) 1.1426(2) 0.0144(6) Uani d 1
C C211 0.5072(2) 0.09782(11) 0.7736(2) 0.0181(7) Uani d 1
C C212 0.5643(2) 0.06486(12) 0.7223(2) 0.0189(7) Uani d 1
C C213 0.5072(2) 0.03167(12) 0.6458(2) 0.0217(7) Uani d 1
C C214 0.3957(2) 0.03125(11) 0.6247(2) 0.0194(7) Uani d 1
C C215 0.3433(2) 0.06357(10) 0.6826(2) 0.0149(6) Uani d 1
C C216 0.2224(2) 0.06104(11) 0.6700(2) 0.0145(6) Uani d 1
C C221 0.3020(2) 0.07783(11) 0.9932(2) 0.0190(7) Uani d 1
C C222 0.2591(2) 0.03969(12) 1.0487(2) 0.0229(7) Uani d 1
C C223 0.1578(2) 0.01815(12) 1.0076(2) 0.0229(7) Uani d 1
C C224 0.1017(2) 0.03533(11) 0.9122(2) 0.0191(7) Uani d 1
C C225 0.1484(2) 0.07404(11) 0.8619(2) 0.0156(6) Uani d 1
C C226 0.0923(2) 0.09717(11) 0.7605(2) 0.0151(6) Uani d 1
C C231 0.3918(2) 0.22496(11) 0.6615(2) 0.0152(6) Uani d 1
C C232 0.4004(2) 0.24110(11) 0.5658(2) 0.0160(6) Uani d 1
C C233 0.3215(2) 0.22475(11) 0.4830(2) 0.0157(6) Uani d 1
C C234 0.2350(2) 0.19409(11) 0.4975(2) 0.0143(6) Uani d 1
C C235 0.2300(2) 0.18008(10) 0.5949(2) 0.0128(6) Uani d 1
C C236 0.1359(2) 0.14990(11) 0.6194(2) 0.0146(6) Uani d 1
H H1 0.1659 0.3862 0.5606 0.028 Uiso c 0.75
H H2 0.1698 0.4380 0.4960 0.028 Uiso c 0.75
H H3 0.0639 0.4042 0.4807 0.028 Uiso c 0.75
H H4 0.0786 0.4258 0.6894 0.143 Uiso d 0.25
H H5 0.1336 0.3869 0.6254 0.143 Uiso d 0.25
H H111 0.0213 0.2584 0.7445 0.018 Uiso c 1
H H112 -0.1237 0.3124 0.6672 0.023 Uiso c 1
H H113 -0.1711 0.3887 0.7554 0.025 Uiso c 1
H H114 -0.0619 0.4101 0.9144 0.022 Uiso c 1
H H115 0.0804 0.3492 1.0703 0.018 Uiso c 1
H H116 0.1284 0.3983 1.0231 0.018 Uiso c 1
H H121 0.2516 0.3022 0.7184 0.019 Uiso c 1
H H122 0.3440 0.3703 0.6537 0.022 Uiso c 1
H H123 0.4236 0.4421 0.7592 0.023 Uiso c 1
H H124 0.4027 0.4449 0.9266 0.020 Uiso c 1
H H125 0.2996 0.4046 1.0508 0.020 Uiso c 1
H H126 0.3789 0.3555 1.0663 0.020 Uiso c 1
H H131 0.1156 0.1553 0.9908 0.016 Uiso c 1
H H132 0.0735 0.1157 1.1318 0.018 Uiso c 1
H H133 0.0940 0.1676 1.2806 0.020 Uiso c 1
H H134 0.1659 0.2561 1.2857 0.018 Uiso c 1
H H135 0.3224 0.3018 1.1646 0.017 Uiso c 1
H H136 0.2241 0.3327 1.1875 0.017 Uiso c 1
H H211 0.5461 0.1220 0.8235 0.022 Uiso c 1
H H212 0.6411 0.0649 0.7389 0.023 Uiso c 1
H H213 0.5447 0.0093 0.6081 0.026 Uiso c 1
H H214 0.3554 0.0093 0.5716 0.023 Uiso c 1
H H215 0.2059 0.0309 0.7078 0.017 Uiso c 1
H H216 0.1898 0.0557 0.6005 0.017 Uiso c 1
H H221 0.3718 0.0925 1.0207 0.023 Uiso c 1
H H222 0.2986 0.0286 1.1136 0.027 Uiso c 1
H H223 0.1268 -0.0081 1.0440 0.027 Uiso c 1
H H224 0.0325 0.0206 0.8823 0.023 Uiso c 1
H H225 0.0526 0.1289 0.7697 0.018 Uiso c 1
H H226 0.0443 0.0707 0.7235 0.018 Uiso c 1
H H231 0.4463 0.2357 0.7185 0.018 Uiso c 1
H H232 0.4595 0.2630 0.5574 0.019 Uiso c 1
H H233 0.3267 0.2345 0.4168 0.019 Uiso c 1
H H234 0.1798 0.1828 0.4416 0.017 Uiso c 1
H H235 0.0993 0.1299 0.5619 0.018 Uiso c 1
H H236 0.0875 0.1754 0.6379 0.018 Uiso c 1

loop_
_atom_site_aniso_label
_atom_site_aniso_U_11
_atom_site_aniso_U_22
_atom_site_aniso_U_33
_atom_site_aniso_U_12
_atom_site_aniso_U_13
_atom_site_aniso_U_23
Fe1 0.0114(2) 0.0108(2) 0.0095(2) -0.00130(10) 0.00342(12) -0.00123(13)
Fe2 0.0098(2) 0.0122(2) 0.0114(2) -0.00190(10) 0.00351(12) -0.00255(13)
Cl1 0.0139(3) 0.0142(3) 0.0123(3) 0.0003(2) 0.0022(2) 0.0000(2)
Cl2 0.0176(3) 0.0125(3) 0.0155(3) 0.0005(2) 0.0050(2) -0.0008(2)
S5 0.0105(3) 0.0150(3) 0.0115(3) -0.0023(2) 0.0024(2) -0.0025(2)
O1 0.0120(8) 0.0125(9) 0.0129(8) -0.0013(7) 0.0036(6) -0.0017(7)
O2 0.0113(8) 0.0155(9) 0.0117(8) 0.0003(7) 0.0025(6) -0.0022(7)
O3 0.0128(8) 0.0158(10) 0.0185(9) -0.0016(7) 0.0013(7) -0.0064(7)
O4 0.0133(8) 0.0214(10) 0.0140(8) -0.0006(8) 0.0006(7) -0.0029(7)
O5 0.0187(9) 0.0236(11) 0.0189(9) -0.0047(8) 0.0076(7) 0.0028(8)
O6 0.122(12) 0.21(2) 0.032(6) 0.140(10) 0.034(7) 0.041(9)
O11 0.0195(9) 0.0171(10) 0.0204(9) 0.0031(8) 0.0077(7) -0.0017(7)
O12 0.0131(9) 0.0247(11) 0.0242(9) -0.0046(8) 0.0060(7) -0.0014(8)
O13 0.0272(10) 0.0174(10) 0.0215(10) -0.0002(8) 0.0037(8) 0.0055(8)
O14 0.0242(10) 0.0238(11) 0.0143(9) 0.0007(9) 0.0000(7) -0.0058(8)
O21 0.0178(10) 0.0219(11) 0.0356(11) -0.0002(8) 0.0106(8) 0.0062(9)
O22 0.0470(13) 0.0149(11) 0.0315(11) -0.0017(10) 0.0077(10) -0.0082(9)
O23 0.0487(13) 0.0268(12) 0.0147(9) 0.0088(10) 0.0090(9) 0.0040(8)
O24 0.0153(9) 0.0271(12) 0.0364(11) 0.0071(9) 0.0048(8) 0.0000(9)
N1 0.115(5) 0.126(6) 0.117(5) -0.037(4) 0.072(4) -0.091(5)
N11 0.0140(10) 0.0121(11) 0.0121(9) -0.0021(8) 0.0045(8) -0.0008(8)
N12 0.0132(10) 0.0111(11) 0.0147(10) -0.0012(8) 0.0030(8) -0.0017(8)
N13 0.0102(9) 0.0138(11) 0.0117(9) 0.0004(8) 0.0027(8) 0.0002(8)
N14 0.0138(10) 0.0117(11) 0.0103(9) -0.0017(8) 0.0015(7) -0.0004(8)
N21 0.0121(10) 0.0167(12) 0.0173(10) -0.0013(9) 0.0040(8) -0.0027(8)
N22 0.0141(10) 0.0131(11) 0.0144(10) 0.0002(9) 0.0054(8) -0.0019(8)
N23 0.0122(10) 0.0158(11) 0.0130(9) -0.0022(8) 0.0044(8) -0.0035(8)
N24 0.0118(10) 0.0115(11) 0.0145(10) -0.0006(8) 0.0046(8) -0.0012(8)
C1 0.031(2) 0.039(3) 0.051(3) -0.014(2) 0.007(2) 0.000(2)
C2 0.023(2) 0.023(2) 0.021(2) -0.003(2) 0.0000(10) -0.002(2)
C111 0.0164(12) 0.0146(13) 0.0147(11) -0.0034(10) 0.0053(10) -0.0024(10)
C112 0.0143(12) 0.024(2) 0.0167(12) -0.0028(11) -0.0002(9) -0.0003(11)
C113 0.0162(13) 0.0170(10) 0.0270(10) 0.0021(11) 0.0021(10) 0.0022(11)
C114 0.0199(13) 0.0150(10) 0.0186(12) 0.0004(11) 0.0031(10) -0.0016(10)
C115 0.0153(11) 0.0123(12) 0.0135(11) -0.0013(10) 0.0063(9) 0.0011(9)
C116 0.0155(12) 0.0146(13) 0.0164(12) 0.0030(10) 0.0048(10) -0.0027(10)
C121 0.0164(12) 0.0146(13) 0.0170(12) 0.0012(10) 0.0056(10) 0.0009(10)
C122 0.0206(13) 0.020(2) 0.0154(12) 0.0015(11) 0.0066(10) 0.0047(10)
C123 0.0175(13) 0.0180(10) 0.0229(13) -0.0010(11) 0.0072(10) 0.0059(11)
C124 0.0150(12) 0.0124(13) 0.0213(13) -0.0010(10) 0.0006(10) 0.0000(10)
C125 0.0129(12) 0.0132(13) 0.0168(12) 0.0003(10) 0.0029(9) 0.0005(10)
C126 0.0197(13) 0.0134(13) 0.0159(12) -0.0062(11) 0.0040(10) -0.0034(10)
C131 0.0093(11) 0.0166(13) 0.0127(11) 0.0004(10) 0.0020(9) -0.0017(9)
C132 0.0106(11) 0.0142(13) 0.0179(12) 0.0007(10) 0.0010(9) 0.0035(10)
C133 0.0132(12) 0.023(2) 0.0118(11) 0.0006(11) 0.0021(9) 0.0037(10)
C134 0.0132(11) 0.0220(10) 0.0091(11) 0.0022(11) 0.0028(9) -0.0003(10)
C135 0.0113(11) 0.0137(13) 0.0128(11) 0.0024(10) 0.0018(9) -0.0003(9)
C136 0.0176(12) 0.0146(13) 0.0109(11) -0.0007(10) 0.0030(9) -0.0009(9)
C211 0.0135(12) 0.020(2) 0.0210(13) -0.0023(11) 0.0043(10) -0.0063(10)
C212 0.0128(12) 0.0180(10) 0.0270(10) 0.0010(11) 0.0070(10) -0.0025(11)
C213 0.0197(13) 0.020(2) 0.0300(10) 0.0000(11) 0.0130(11) -0.0070(11)
C214 0.0169(12) 0.0180(10) 0.0239(13) -0.0013(11) 0.0061(10) -0.0084(11)
C215 0.0155(12) 0.0116(13) 0.0192(12) -0.0018(10) 0.0070(10) -0.0027(10)
C216 0.0136(11) 0.0141(13) 0.0160(11) -0.0030(10) 0.0038(9) -0.0039(9)
C221 0.0190(13) 0.0150(10) 0.0239(13) 0.0029(11) 0.0065(10) 0.0002(11)
C222 0.029(2) 0.018(2) 0.0222(13) 0.0064(12) 0.0086(12) 0.0051(11)
C223 0.030(2) 0.0150(10) 0.0300(10) 0.0012(12) 0.0183(12) 0.0026(11)
C224 0.0188(13) 0.0160(10) 0.0263(13) -0.0020(11) 0.0130(11) -0.0030(11)
C225 0.0166(12) 0.0124(13) 0.0201(12) 0.0009(10) 0.0089(10) -0.0043(10)
C226 0.0111(11) 0.0153(13) 0.0203(12) -0.0023(10) 0.0066(9) -0.0044(10)
C231 0.0139(12) 0.0170(10) 0.0158(12) -0.0032(10) 0.0048(9) -0.0028(10)
C232 0.0143(12) 0.0180(10) 0.0164(12) -0.0036(10) 0.0058(9) -0.0019(10)
C233 0.0192(13) 0.0144(13) 0.0139(11) 0.0023(10) 0.0049(10) 0.0013(9)
C234 0.0149(12) 0.0156(13) 0.0119(11) 0.0022(10) 0.0017(9) -0.0011(9)
C235 0.0100(11) 0.0130(13) 0.0155(11) 0.0010(9) 0.0035(9) -0.0023(9)
C236 0.0106(11) 0.0170(10) 0.0154(11) -0.0008(10) 0.0016(9) -0.0031(10)

loop_
_atom_type_symbol
_atom_type_scat_dispersion_real
_atom_type_scat_dispersion_imag
_atom_type_scat_source
C 0.002 0.002
;International Tables for Crystallography
(1992, Vol. C, Table 6.1.1.2)
;
H 0.000 0.000
;International Tables for Crystallography
(1992, Vol. C, Table 6.1.1.2)
;
Cl 0.132 0.159
;International Tables for Crystallography
(1992, Vol. C, Tables 4.2.6.8 and 6.1.1.1)
;
Fe 0.301 0.845
;International Tables for Crystallography
(1992, Vol. C, Tables 4.2.6.8 and 6.1.1.1)
;
N 0.004 0.003
;International Tables for Crystallography
(1992, Vol. C, Table 6.1.1.2)
;
O 0.008 0.006
;International Tables for Crystallography
(1992, Vol. C, Table 6.1.1.2)
;
S 0.110 0.124
;International Tables for Crystallography
(1992, Vol. C, Table 6.1.1.2)
;

loop_
_geom_angle_atom_site_label_1
_geom_angle_atom_site_label_2
_geom_angle_atom_site_label_3
_geom_angle
_geom_angle_publ_flag
O1 Fe1 O2 99.71(7) n
O1 Fe1 N11 97.34(8) n
O1 Fe1 N12 105.07(7) n
O1 Fe1 N13 102.23(8) n
O1 Fe1 N14 175.05(7) n
O2 Fe1 N11 162.14(8) n
O2 Fe1 N12 88.82(7) n
O2 Fe1 N13 86.95(7) n
O2 Fe1 N14 84.91(7) n
N11 Fe1 N12 81.63(8) n
N11 Fe1 N13 94.63(7) n
N11 Fe1 N14 78.23(7) n
N12 Fe1 N13 152.70(8) n
N12 Fe1 N14 76.64(7) n
N13 Fe1 N14 76.12(7) n
O1 Fe2 O3 101.74(7) n
O1 Fe2 N21 170.51(7) n
O1 Fe2 N22 95.09(7) n
O1 Fe2 N23 93.57(8) n
O1 Fe2 N24 95.61(7) n
O3 Fe2 N21 85.97(7) n
O3 Fe2 N22 97.82(7) n
O3 Fe2 N23 106.23(8) n
O3 Fe2 N24 161.81(8) n
N21 Fe2 N22 89.26(8) n
N21 Fe2 N23 78.83(8) n
N21 Fe2 N24 77.34(7) n
N22 Fe2 N23 152.16(8) n
N22 Fe2 N24 75.04(7) n
N23 Fe2 N24 77.81(7) n
O11 Cl1 O12 109.20(10) n
O11 Cl1 O13 109.40(10) n
O11 Cl1 O14 109.60(10) n
O12 Cl1 O13 109.80(10) n
O12 Cl1 O14 109.50(10) n
O13 Cl1 O14 109.40(10) n
O21 Cl2 O22 109.30(10) n
O21 Cl2 O23 109.20(10) n
O21 Cl2 O24 108.90(10) n
O22 Cl2 O23 109.50(10) n
O22 Cl2 O24 109.70(10) n
O23 Cl2 O24 110.20(10) n
O2 S5 O3 106.10(10) n
O2 S5 O4 108.47(9) n
O2 S5 O5 109.70(10) n
O3 S5 O4 108.20(10) n
O3 S5 O5 108.50(10) n
O4 S5 O5 115.40(10) n
Fe1 O1 Fe2 133.00(10) y
Fe1 O2 S5 128.90(10) n
Fe2 O3 S5 131.90(10) n
Fe1 N11 C111 123.1(2) n
Fe1 N11 C115 117.1(2) n
C111 N11 C115 118.5(2) n
Fe1 N12 C121 124.0(2) n
Fe1 N12 C125 116.1(2) n
C121 N12 C125 119.4(2) n
Fe1 N13 C131 124.2(2) n
Fe1 N13 C135 116.8(2) n
C131 N13 C135 118.9(2) n
Fe1 N14 C116 110.20(10) n
Fe1 N14 C126 106.00(10) n
Fe1 N14 C136 107.10(10) n
C116 N14 C126 112.8(2) n
C116 N14 C136 109.5(2) n
C126 N14 C136 111.1(2) n
Fe2 N21 C211 124.6(2) n
Fe2 N21 C215 115.7(2) n
C211 N21 C215 118.5(2) n
Fe2 N22 C221 125.0(2) n
Fe2 N22 C225 115.5(2) n
C221 N22 C225 119.4(2) n
Fe2 N23 C231 124.7(2) n
Fe2 N23 C235 115.6(2) n
C231 N23 C235 119.3(2) n
Fe2 N24 C216 111.80(10) n
Fe2 N24 C226 104.70(10) n
Fe2 N24 C236 105.40(10) n
C216 N24 C226 110.4(2) n
C216 N24 C236 111.2(2) n
C226 N24 C236 113.0(2) n
N1 C1 C2 175.5(6) n
N11 C111 C112 122.7(2) n
C111 C112 C113 118.9(2) n
C112 C113 C114 118.4(2) n
C113 C114 C115 119.5(2) n
N11 C115 C114 121.8(2) n
N11 C115 C116 117.4(2) n
C114 C115 C116 120.7(2) n
N14 C116 C115 114.5(2) n
N12 C121 C122 122.0(2) n
C121 C122 C123 119.0(2) n
C122 C123 C124 119.0(2) n
C123 C124 C125 119.2(2) n
N12 C125 C124 121.3(2) n
N12 C125 C126 116.2(2) n
C124 C125 C126 122.3(2) n
N14 C126 C125 111.9(2) n
N13 C131 C132 122.4(2) n
C131 C132 C133 118.5(2) n
C132 C133 C134 119.5(2) n
C133 C134 C135 119.2(2) n
N13 C135 C134 121.3(2) n
N13 C135 C136 115.8(2) n
C134 C135 C136 122.8(2) n
N14 C136 C135 110.5(2) n
N21 C211 C212 122.5(2) n
C211 C212 C213 118.6(2) n
C212 C213 C214 119.6(2) n
C213 C214 C215 118.8(2) n
N21 C215 C214 121.9(2) n
N21 C215 C216 116.7(2) n
C214 C215 C216 121.4(2) n
N24 C216 C215 113.4(2) n
N22 C221 C222 121.8(2) n
C221 C222 C223 118.8(2) n
C222 C223 C224 119.2(2) n
C223 C224 C225 118.9(2) n
N22 C225 C224 121.9(2) n
N22 C225 C226 115.1(2) n
C224 C225 C226 123.0(2) n
N24 C226 C225 108.2(2) n
N23 C231 C232 121.8(2) n
C231 C232 C233 118.8(2) n
C232 C233 C234 119.4(2) n
C233 C234 C235 119.0(2) n
N23 C235 C234 121.7(2) n
N23 C235 C236 115.1(2) n
C234 C235 C236 123.2(2) n
N24 C236 C235 109.7(2) n
H4 O6 H5 106.94 n
C1 C2 H1 109.47 n
C1 C2 H2 109.47 n
C1 C2 H3 109.47 n
H1 C2 H2 109.47 n
H1 C2 H3 109.47 n
H2 C2 H3 109.47 n
N11 C111 H111 118.65 n
C112 C111 H111 118.65 n
C111 C112 H112 120.57 n
C113 C112 H112 120.57 n
C112 C113 H113 120.78 n
C114 C113 H113 120.78 n
C113 C114 H114 120.23 n
C115 C114 H114 120.23 n
N14 C116 H115 108.21 n
N14 C116 H116 108.21 n
C115 C116 H115 108.21 n
C115 C116 H116 108.21 n
H115 C116 H116 109.46 n
N12 C121 H121 119.01 n
C122 C121 H121 119.02 n
C121 C122 H122 120.51 n
C123 C122 H122 120.51 n
C122 C123 H123 120.48 n
C124 C123 H123 120.48 n
C123 C124 H124 120.40 n
C125 C124 H124 120.40 n
N14 C126 H125 108.86 n
N14 C126 H126 108.86 n
C125 C126 H125 108.86 n
C125 C126 H126 108.86 n
H125 C126 H126 109.46 n
N13 C131 H131 118.78 n
C132 C131 H131 118.78 n
C131 C132 H132 120.73 n
C133 C132 H132 120.73 n
C132 C133 H133 120.26 n
C134 C133 H133 120.26 n
C133 C134 H134 120.38 n
C135 C134 H134 120.38 n
N14 C136 H135 109.22 n
N14 C136 H136 109.22 n
C135 C136 H135 109.22 n
C135 C136 H136 109.22 n
H135 C136 H136 109.46 n
N21 C211 H211 118.75 n
C212 C211 H211 118.75 n
C211 C212 H212 120.69 n
C213 C212 H212 120.69 n
C212 C213 H213 120.18 n
C214 C213 H213 120.18 n
C213 C214 H214 120.62 n
C215 C214 H214 120.62 n
N24 C216 H215 108.49 n
N24 C216 H216 108.49 n
C215 C216 H215 108.49 n
C215 C216 H216 108.49 n
H215 C216 H216 109.46 n
N22 C221 H221 119.10 n
C222 C221 H221 119.10 n
C221 C222 H222 120.61 n
C223 C222 H222 120.61 n
C222 C223 H223 120.38 n
C224 C223 H223 120.38 n
C223 C224 H224 120.54 n
C225 C224 H224 120.54 n
N24 C226 H225 109.78 n
N24 C226 H226 109.78 n
C225 C226 H225 109.78 n
C225 C226 H226 109.78 n
H225 C226 H226 109.46 n
N23 C231 H231 119.12 n
C232 C231 H231 119.12 n
C231 C232 H232 120.59 n
C233 C232 H232 120.59 n
C232 C233 H233 120.30 n
C234 C233 H233 120.30 n
C233 C234 H234 120.49 n
C235 C234 H234 120.49 n
N24 C236 H235 109.42 n
N24 C236 H236 109.42 n
C235 C236 H235 109.42 n
C235 C236 H236 109.42 n
H235 C236 H236 109.46 n

loop_
_geom_bond_atom_site_label_1
_geom_bond_atom_site_label_2
_geom_bond_distance
_geom_bond_publ_flag
Fe1 O1 1.788(2) y
Fe1 O2 2.012(2) y
Fe1 N11 2.153(2) y
Fe1 N12 2.138(2) y
Fe1 N13 2.140(2) y
Fe1 N14 2.242(2) y
Fe2 O1 1.807(2) y
Fe2 O3 1.950(2) y
Fe2 N21 2.220(2) y
Fe2 N22 2.138(2) y
Fe2 N23 2.129(2) y
Fe2 N24 2.213(2) y
Cl1 O11 1.449(2) n
Cl1 O12 1.445(2) n
Cl1 O13 1.445(2) n
Cl1 O14 1.448(2) n
Cl2 O21 1.444(2) n
Cl2 O22 1.438(2) n
Cl2 O23 1.437(2) n
Cl2 O24 1.444(2) n
S5 O2 1.514(2) n
S5 O3 1.529(2) n
S5 O4 1.444(2) n
S5 O5 1.448(2) n
N1 C1 1.188(7) n
N11 C111 1.351(3) n
N11 C115 1.343(3) n
N12 C121 1.344(3) n
N12 C125 1.348(3) n
N13 C131 1.351(3) n
N13 C135 1.356(3) n
N14 C116 1.486(3) n
N14 C126 1.487(3) n
N14 C136 1.482(3) n
N21 C211 1.349(3) n
N21 C215 1.351(3) n
N22 C221 1.347(3) n
N22 C225 1.345(3) n
N23 C231 1.343(3) n
N23 C235 1.348(3) n
N24 C216 1.492(3) n
N24 C226 1.483(3) n
N24 C236 1.491(3) n
C1 C2 1.332(6) n
C111 C112 1.373(4) n
C112 C113 1.403(4) n
C113 C114 1.380(4) n
C114 C115 1.392(4) n
C115 C116 1.506(3) n
C121 C122 1.383(3) n
C122 C123 1.382(4) n
C123 C124 1.392(3) n
C124 C125 1.385(3) n
C125 C126 1.511(3) n
C131 C132 1.379(3) n
C132 C133 1.390(4) n
C133 C134 1.384(4) n
C134 C135 1.389(3) n
C135 C136 1.499(3) n
C211 C212 1.379(3) n
C212 C213 1.386(4) n
C213 C214 1.379(4) n
C214 C215 1.391(3) n
C215 C216 1.506(3) n
C221 C222 1.389(4) n
C222 C223 1.384(4) n
C223 C224 1.395(4) n
C224 C225 1.380(3) n
C225 C226 1.511(4) n
C231 C232 1.390(3) n
C232 C233 1.383(3) n
C233 C234 1.382(3) n
C234 C235 1.385(3) n
C235 C236 1.507(3) n
O6 H4 0.951 n
O6 H5 0.991 n
C2 H1 0.950 n
C2 H2 0.950 n
C2 H3 0.950 n
C111 H111 0.950 n
C112 H112 0.950 n
C113 H113 0.950 n
C114 H114 0.950 n
C116 H115 0.950 n
C116 H116 0.950 n
C121 H121 0.950 n
C122 H122 0.950 n
C123 H123 0.950 n
C124 H124 0.950 n
C126 H125 0.950 n
C126 H126 0.950 n
C131 H131 0.950 n
C132 H132 0.950 n
C133 H133 0.950 n
C134 H134 0.950 n
C136 H135 0.950 n
C136 H136 0.950 n
C211 H211 0.950 n
C212 H212 0.950 n
C213 H213 0.950 n
C214 H214 0.950 n
C216 H215 0.950 n
C216 H216 0.950 n
C221 H221 0.950 n
C222 H222 0.950 n
C223 H223 0.950 n
C224 H224 0.950 n
C226 H225 0.950 n
C226 H226 0.950 n
C231 H231 0.950 n
C232 H232 0.950 n
C233 H233 0.950 n
C234 H234 0.950 n
C236 H235 0.950 n
C236 H236 0.950 n

loop_
_geom_contact_atom_site_label_1
_geom_contact_atom_site_label_2
_geom_contact_distance
_geom_contact_site_symmetry_2
_geom_contact_publ_flag
O14 C132 3.074(3) 4_554 n
O22 C234 3.113(3) . n
O4 O6 3.17(2) 4_555 n
O24 C213 3.141(3) 3_656 n
O5 C234 3.150(3) 4_555 n
N1 C215 3.152(6) 2_556 n
O13 O23 3.190(3) 2_555 n
N1 C214 3.204(6) 2_556 n
O11 C131 3.206(3) 4_554 n
O14 C223 3.263(4) 2_556 n
O4 C111 3.269(3) 4_555 n
O24 C212 3.277(3) 3_656 n
O12 C2 3.281(4) . n
N1 N21 3.282(7) 2_556 n
O23 C132 3.282(3) 1_554 n
O11 C233 3.291(3) . n
O14 C131 3.294(3) 4_554 n

loop_
_geom_torsion_atom_site_label_1
_geom_torsion_atom_site_label_2
_geom_torsion_atom_site_label_3
_geom_torsion_atom_site_label_4
_geom_torsion
_geom_torsion_publ_flag
Fe1 O1 Fe2 O3 -0.80(10) n
Fe1 O1 Fe2 N21 -144.7(4) n
Fe1 O1 Fe2 N22 98.30(10) n
Fe1 O1 Fe2 N23 -108.20(10) n
Fe1 O1 Fe2 N24 173.70(10) n
Fe1 O2 S5 O3 -53.0(2) n
Fe1 O2 S5 O4 -169.00(10) n
Fe1 O2 S5 O5 64.1(2) n
Fe1 N11 C111 C112 -167.5(2) n
Fe1 N11 C115 C114 170.6(2) n
Fe1 N11 C115 C116 -11.2(3) n
Fe1 N12 C121 C122 -168.6(2) n
Fe1 N12 C125 C124 169.9(2) n
Fe1 N12 C125 C126 -5.1(3) n
Fe1 N13 C131 C132 177.2(2) n
Fe1 N13 C135 C134 179.3(2) n
Fe1 N13 C135 C136 -3.9(3) n
Fe1 N14 C116 C115 -15.7(2) n
Fe1 N14 C126 C125 37.3(2) n
Fe1 N14 C136 C135 -39.7(2) n
Fe2 O1 Fe1 O2 -4.80(10) n
Fe2 O1 Fe1 N11 169.90(10) n
Fe2 O1 Fe1 N12 86.60(10) n
Fe2 O1 Fe1 N13 -93.70(10) n
Fe2 O1 Fe1 N14 -163.8(8) n
Fe2 O3 S5 O2 43.9(2) n
Fe2 O3 S5 O4 160.10(10) n
Fe2 O3 S5 O5 -73.9(2) n
Fe2 N21 C211 C212 -169.0(2) n
Fe2 N21 C215 C214 166.9(2) n
Fe2 N21 C215 C216 -15.8(3) n
Fe2 N22 C221 C222 174.5(2) n
Fe2 N22 C225 C224 -176.1(2) n
Fe2 N22 C225 C226 2.7(3) n
Fe2 N23 C231 C232 170.4(2) n
Fe2 N23 C235 C234 -170.0(2) n
Fe2 N23 C235 C236 12.4(3) n
Fe2 N24 C216 C215 -22.5(2) n
Fe2 N24 C226 C225 -47.8(2) n
Fe2 N24 C236 C235 43.0(2) n
S5 O2 Fe1 O1 36.10(10) n
S5 O2 Fe1 N11 -126.4(2) n
S5 O2 Fe1 N12 -68.90(10) n
S5 O2 Fe1 N13 138.00(10) n
S5 O2 Fe1 N14 -145.60(10) n
S5 O3 Fe2 O1 -20.10(10) n
S5 O3 Fe2 N21 154.30(10) n
S5 O3 Fe2 N22 -117.00(10) n
S5 O3 Fe2 N23 77.20(10) n
S5 O3 Fe2 N24 177.6(2) n
O1 Fe1 N11 C111 -13.5(2) n
O1 Fe1 N11 C115 179.4(2) n
O1 Fe1 N12 C121 7.6(2) n
O1 Fe1 N12 C125 -164.4(2) n
O1 Fe1 N13 C131 -7.0(2) n
O1 Fe1 N13 C135 170.4(2) n
O1 Fe1 N14 C116 -18.8(9) n
O1 Fe1 N14 C126 -141.2(8) n
O1 Fe1 N14 C136 100.2(8) n
O1 Fe2 N21 C211 127.2(4) n
O1 Fe2 N21 C215 -40.2(6) n
O1 Fe2 N22 C221 -103.7(2) n
O1 Fe2 N22 C225 71.1(2) n
O1 Fe2 N23 C231 103.0(2) n
O1 Fe2 N23 C235 -85.2(2) n
O1 Fe2 N24 C216 -175.20(10) n
O1 Fe2 N24 C226 -55.7(2) n
O1 Fe2 N24 C236 63.80(10) n
O2 Fe1 N11 C111 149.1(2) n
O2 Fe1 N11 C115 -18.0(3) n
O2 Fe1 N12 C121 107.3(2) n
O2 Fe1 N12 C125 -64.7(2) n
O2 Fe1 N13 C131 -106.3(2) n
O2 Fe1 N13 C135 71.1(2) n
O2 Fe1 N14 C116 -178.10(10) n
O2 Fe1 N14 C126 59.60(10) n
O2 Fe1 N14 C136 -59.10(10) n
O3 Fe2 N21 C211 -17.5(2) n
O3 Fe2 N21 C215 175.1(2) n
O3 Fe2 N22 C221 -1.1(2) n
O3 Fe2 N22 C225 173.7(2) n
O3 Fe2 N23 C231 -0.3(2) n
O3 Fe2 N23 C235 171.4(2) n
O3 Fe2 N24 C216 -12.7(3) n
O3 Fe2 N24 C226 106.9(2) n
O3 Fe2 N24 C236 -133.6(2) n
N11 Fe1 N12 C121 -87.8(2) n
N11 Fe1 N12 C125 100.2(2) n
N11 Fe1 N13 C131 91.5(2) n
N11 Fe1 N13 C135 -91.1(2) n
N11 Fe1 N14 C116 7.80(10) n
N11 Fe1 N14 C126 -114.5(2) n
N11 Fe1 N14 C136 126.90(10) n
N11 C111 C112 C113 -2.0(4) n
N11 C115 C114 C113 -2.6(4) n
N11 C115 C116 N14 18.3(3) n
N12 Fe1 N11 C111 90.8(2) n
N12 Fe1 N11 C115 -76.4(2) n
N12 Fe1 N13 C131 172.2(2) n
N12 Fe1 N13 C135 -10.4(3) n
N12 Fe1 N14 C116 91.9(2) n
N12 Fe1 N14 C126 -30.40(10) n
N12 Fe1 N14 C136 -149.1(2) n
N12 C121 C122 C123 -1.3(4) n
N12 C125 C124 C123 -0.1(4) n
N12 C125 C126 N14 -23.4(3) n
N13 Fe1 N11 C111 -116.5(2) n
N13 Fe1 N11 C115 76.4(2) n
N13 Fe1 N12 C121 -171.6(2) n
N13 Fe1 N12 C125 16.3(3) n
N13 Fe1 N14 C116 -90.00(10) n
N13 Fe1 N14 C126 147.7(2) n
N13 Fe1 N14 C136 29.00(10) n
N13 C131 C132 C133 2.8(4) n
N13 C135 C134 C133 3.7(4) n
N13 C135 C136 N14 30.5(3) n
N14 Fe1 N11 C111 168.8(2) n
N14 Fe1 N11 C115 1.6(2) n
N14 Fe1 N12 C121 -167.6(2) n
N14 Fe1 N12 C125 20.4(2) n
N14 Fe1 N13 C131 168.2(2) n
N14 Fe1 N13 C135 -14.4(2) n
N14 C116 C115 C114 -163.5(2) n
N14 C126 C125 C124 161.7(2) n
N14 C136 C135 C134 -152.8(2) n
N21 Fe2 N22 C221 84.7(2) n
N21 Fe2 N22 C225 -100.5(2) n
N21 Fe2 N23 C231 -82.7(2) n
N21 Fe2 N23 C235 89.0(2) n
N21 Fe2 N24 C216 11.20(10) n
N21 Fe2 N24 C226 130.8(2) n
N21 Fe2 N24 C236 -109.80(10) n
N21 C211 C212 C213 3.4(4) n
N21 C215 C214 C213 2.9(4) n
N21 C215 C216 N24 25.8(3) n
N22 Fe2 N21 C211 -115.4(2) n
N22 Fe2 N21 C215 77.2(2) n
N22 Fe2 N23 C231 -149.0(2) n
N22 Fe2 N23 C235 22.7(3) n
N22 Fe2 N24 C216 -81.4(2) n
N22 Fe2 N24 C226 38.10(10) n
N22 Fe2 N24 C236 157.60(10) n
N22 C221 C222 C223 0.6(4) n
N22 C225 C224 C223 1.5(4) n
N22 C225 C226 N24 31.7(3) n
N23 Fe2 N21 C211 89.9(2) n
N23 Fe2 N21 C215 -77.5(2) n
N23 Fe2 N22 C221 148.7(2) n
N23 Fe2 N22 C225 -36.5(3) n
N23 Fe2 N24 C216 92.3(2) n
N23 Fe2 N24 C226 -148.1(2) n
N23 Fe2 N24 C236 -28.60(10) n
N23 C231 C232 C233 -0.8(4) n
N23 C235 C234 C233 -1.4(4) n
N23 C235 C236 N24 -38.6(3) n
N24 Fe2 N21 C211 169.8(2) n
N24 Fe2 N21 C215 2.3(2) n
N24 Fe2 N22 C221 161.8(2) n
N24 Fe2 N22 C225 -23.4(2) n
N24 Fe2 N23 C231 -162.0(2) n
N24 Fe2 N23 C235 9.7(2) n
N24 C216 C215 C214 -156.9(2) n
N24 C226 C225 C224 -149.5(2) n
N24 C236 C235 C234 143.8(2) n
C111 N11 C115 C114 2.9(3) n
C111 N11 C115 C116 -178.9(2) n
C111 C112 C113 C114 2.2(4) n
C112 C111 N11 C115 -0.5(3) n
C112 C113 C114 C115 0.0(4) n
C113 C114 C115 C116 179.2(2) n
C115 C116 N14 C126 102.6(2) n
C115 C116 N14 C136 -133.2(2) n
C116 N14 C126 C125 -83.4(2) n
C116 N14 C136 C135 79.8(2) n
C121 N12 C125 C124 -2.5(4) n
C121 N12 C125 C126 -177.5(2) n
C121 C122 C123 C124 -1.3(4) n
C122 C121 N12 C125 3.2(4) n
C122 C123 C124 C125 1.9(4) n
C123 C124 C125 C126 174.6(2) n
C125 C126 N14 C136 153.3(2) n
C126 N14 C136 C135 -155.0(2) n
C131 N13 C135 C134 -3.1(3) n
C131 N13 C135 C136 173.6(2) n
C131 C132 C133 C134 -2.1(4) n
C132 C131 N13 C135 -0.2(3) n
C132 C133 C134 C135 -1.1(4) n
C133 C134 C135 C136 -172.8(2) n
C211 N21 C215 C214 -1.4(4) n
C211 N21 C215 C216 175.9(2) n
C211 C212 C213 C214 -1.7(4) n
C212 C211 N21 C215 -1.8(4) n
C212 C213 C214 C215 -1.3(4) n
C213 C214 C215 C216 -174.2(2) n
C215 C216 N24 C226 -138.6(2) n
C215 C216 N24 C236 95.0(2) n
C216 N24 C226 C225 72.6(2) n
C216 N24 C236 C235 -78.3(2) n
C221 N22 C225 C224 -1.0(4) n
C221 N22 C225 C226 177.8(2) n
C221 C222 C223 C224 -0.1(4) n
C222 C221 N22 C225 -0.1(4) n
C222 C223 C224 C225 -0.9(4) n
C223 C224 C225 C226 -177.2(2) n
C225 C226 N24 C236 -162.0(2) n
C226 N24 C236 C235 156.8(2) n
C231 N23 C235 C234 2.2(4) n
C231 N23 C235 C236 -175.4(2) n
C231 C232 C233 C234 1.6(4) n
C232 C231 N23 C235 -1.1(4) n
C232 C233 C234 C235 -0.6(4) n
C233 C234 C235 C236 176.0(2) n
